data_4088846
loop_
_publ_author_name
'Stolley, Ryan M.'
'Darmon, Jonathan M.'
'Das, Parthapratim'
'Helm, Monte L.'

_publ_section_title
;
 Nickel Bis-Diphosphine Complexes: Controlling the Binding and Heterolysis
 of H2
;
_journal_issue 17
_journal_name_full Organometallics
_journal_page_first 2965
_journal_paper_doi 10.1021/acs.organomet.6b00486
_journal_volume 35
_journal_year 2016
_chemical_formula_moiety 'C30 H43 N P2'
_chemical_formula_sum 'C30 H43 N P2'
_chemical_formula_weight 479.63
_chemical_name_systematic meso-1-benzhydryl-3,7-dicyclohexyl-1,3,7-azadiphosphocane
_space_group_crystal_system monoclinic
_space_group_IT_number 11
_space_group_name_Hall '-P 2yb'
_space_group_name_H-M_alt 'P 1 21/m 1'
_atom_sites_solution_primary iterative
_audit_creation_date 2015-05-27
_audit_creation_method
;
  Olex2 1.2
  (compiled 2013.03.22 svn.r2654, GUI svn.r4446)
;
_cell_angle_alpha 90
_cell_angle_beta 107.034(2)
_cell_angle_gamma 90
_cell_formula_units_Z 2
_cell_length_a 5.6899(3)
_cell_length_b 25.6850(12)
_cell_length_c 9.5148(4)
_cell_measurement_reflns_used 9905
_cell_measurement_temperature 100
_cell_measurement_theta_max 28.75
_cell_measurement_theta_min 2.375
_cell_volume 1329.54(11)
_computing_molecular_graphics
;
O. V. Dolomanov, L. J. Bourhis, R. J. Gildea, J. A. K. Howard and H. Puschmann,
OLEX2: a complete structure solution, refinement and analysis program.
J. Appl. Cryst. (2009). 42, 339-341.
;
_computing_publication_material
;
O. V. Dolomanov, L. J. Bourhis, R. J. Gildea, J. A. K. Howard and H. Puschmann,
OLEX2: a complete structure solution, refinement and analysis program.
J. Appl. Cryst. (2009). 42, 339-341.
;
_computing_structure_refinement
;
olex2.refine (L.J. Bourhis, O.V. Dolomanov, R.J. Gildea, J.A.K. Howard,
H. Puschmann, in preparation, 2011)
;
_computing_structure_solution
;
olex2.solve (L.J. Bourhis, O.V. Dolomanov, R.J. Gildea, J.A.K. Howard,
H. Puschmann, in preparation, 2011)
;
_diffrn_ambient_temperature 100
_diffrn_measured_fraction_theta_full 0.9972
_diffrn_measured_fraction_theta_max 0.9972
_diffrn_measurement_device_type 'Bruker APEX-II CCD'
_diffrn_measurement_method '\f and \w scans'
_diffrn_radiation_type 'Mo K\a'
_diffrn_radiation_wavelength 0.71073
_diffrn_reflns_av_R_equivalents 0.0270
_diffrn_reflns_av_unetI/netI 0.0151
_diffrn_reflns_limit_h_max 7
_diffrn_reflns_limit_h_min -7
_diffrn_reflns_limit_k_max 34
_diffrn_reflns_limit_k_min -34
_diffrn_reflns_limit_l_max 12
_diffrn_reflns_limit_l_min -12
_diffrn_reflns_number 34591
_diffrn_reflns_theta_full 28.7480
_diffrn_reflns_theta_max 28.75
_diffrn_reflns_theta_min 1.59
_diffrn_standards_number 0
_exptl_absorpt_coefficient_mu 0.182
_exptl_absorpt_correction_T_max 0.7458
_exptl_absorpt_correction_T_min 0.6942
_exptl_absorpt_correction_type multi-scan
_exptl_absorpt_process_details
;
SADABS-2012/1 (Bruker,2012) was used for absorption correction.
wR2(int) was 0.0527 before and 0.0420 after correction.
The Ratio of minimum to maximum transmission is 0.9308.
The \l/2 correction factor is 0.0015.
;
_exptl_crystal_colour 'clear colourless'
_exptl_crystal_colour_lustre clear
_exptl_crystal_colour_primary colourless
_exptl_crystal_density_diffrn 1.1980
_exptl_crystal_description plate
_exptl_crystal_F_000 520.5730
_exptl_crystal_preparation 'isothermal evaporation of toluene solution'
_exptl_crystal_recrystallization_method 'isothermal evaporation of toluene solution'
_exptl_crystal_size_max 0.1
_exptl_crystal_size_mid 0.075
_exptl_crystal_size_min 0.05
_refine_diff_density_max 0.9892
_refine_diff_density_min -0.2886
_refine_diff_density_rms 0.0622
_refine_ls_d_res_high 0.7389
_refine_ls_d_res_low 12.8425
_refine_ls_goodness_of_fit_ref 1.0558
_refine_ls_hydrogen_treatment mixed
_refine_ls_matrix_type full
_refine_ls_number_constraints 38
_refine_ls_number_parameters 153
_refine_ls_number_reflns 3515
_refine_ls_number_restraints 0
_refine_ls_restrained_S_all 1.0558
_refine_ls_R_factor_all 0.0440
_refine_ls_R_factor_gt 0.0391
_refine_ls_shift/su_max 0.0004
_refine_ls_shift/su_mean 0.0001
_refine_ls_structure_factor_coef Fsqd
_refine_ls_weighting_details 'w=1/[\s^2^(Fo^2^)+(0.0532P)^2^+0.8835P] where P=(Fo^2^+2Fc^2^)/3'
_refine_ls_weighting_scheme calc
_refine_ls_wR_factor_ref 0.1073
_reflns_Friedel_coverage 0.0
_reflns_limit_h_max 7
_reflns_limit_h_min -7
_reflns_limit_k_max 34
_reflns_limit_k_min 0
_reflns_limit_l_max 12
_reflns_limit_l_min 0
_reflns_number_gt 3177
_reflns_number_total 3515
_reflns_threshold_expression I>=2u(I)
_cod_data_source_file om6b00486_si_002.cif
_cod_data_source_block stol017_0m
_cod_database_code 4088846
_olex2_refinement_description
;
1. Others
 Fixed U12: N2(0) C4(0) C1(0)
 Fixed U23: N2(0) C4(0) C1(0)
 Fixed Y: N2(0.75) C4(0.75) H4(0.75) C1(0.75) H1a(0.75) H1b(0.75)
;

loop_
_space_group_symop_id
_space_group_symop_operation_xyz
1 x,y,z
2 -x,y+1/2,-z
3 -x,-y,-z
4 x,-y-1/2,z

loop_
_atom_site_label
_atom_site_type_symbol
_atom_site_fract_x
_atom_site_fract_y
_atom_site_fract_z
_atom_site_U_iso_or_equiv
_atom_site_adp_type
_atom_site_occupancy
_atom_site_refinement_flags_posn
_atom_site_refinement_flags_adp
P1 P 0.34081(6) 0.680200(13) 0.31042(3) 0.01493(10) Uani 1.000000 . .
N2 N 0.4201(3) 0.750000 0.08918(16) 0.0128(3) Uani 1.000000 S T
C3 C 0.5031(2) 0.70247(5) 0.17454(13) 0.0147(2) Uani 1.000000 . .
H3a H 0.6789(2) 0.70719(5) 0.22908(13) 0.0177(3) Uiso 1.000000 R .
H3b H 0.4938(2) 0.67372(5) 0.10384(13) 0.0177(3) Uiso 1.000000 R .
C4 C 0.1552(3) 0.750000 0.00958(18) 0.0121(3) Uani 1.000000 S T
H4 H 0.0626(3) 0.750000 0.08415(18) 0.0145(4) Uiso 1.000000 RS T
C6 C 0.2144(2) 0.68416(5) -0.17834(14) 0.0162(2) Uani 1.000000 . .
H6 H 0.3496(2) 0.70402(5) -0.18813(14) 0.0194(3) Uiso 1.000000 R .
C5 C 0.0843(2) 0.70105(5) -0.08336(13) 0.0128(2) Uani 1.000000 . .
C11 C 0.4257(2) 0.60971(5) 0.31553(14) 0.0165(2) Uani 1.000000 . .
H11 H 0.3814(2) 0.59442(5) 0.40105(14) 0.0198(3) Uiso 1.000000 R .
C8 C -0.0485(3) 0.60901(5) -0.24487(15) 0.0205(3) Uani 1.000000 . .
H8 H -0.0921(3) 0.57757(5) -0.29883(15) 0.0246(3) Uiso 1.000000 R .
C9 C -0.1801(3) 0.62564(5) -0.15218(16) 0.0216(3) Uani 1.000000 . .
H9 H -0.3153(3) 0.60572(5) -0.14273(16) 0.0259(3) Uiso 1.000000 R .
C12 C 0.6995(2) 0.59762(5) 0.34125(15) 0.0196(3) Uani 1.000000 . .
H12a H 0.7531(2) 0.61203(5) 0.25916(15) 0.0236(3) Uiso 1.000000 R .
H12b H 0.7970(2) 0.61466(5) 0.43316(15) 0.0236(3) Uiso 1.000000 R .
C7 C 0.1483(3) 0.63863(5) -0.25866(15) 0.0200(3) Uani 1.000000 . .
H7 H 0.2378(3) 0.62762(5) -0.32340(15) 0.0240(3) Uiso 1.000000 R .
C10 C -0.1147(2) 0.67158(5) -0.07254(15) 0.0183(3) Uani 1.000000 . .
H10 H -0.2074(2) 0.68294(5) -0.00993(15) 0.0220(3) Uiso 1.000000 R .
C16 C 0.2693(2) 0.58068(5) 0.17885(15) 0.0197(3) Uani 1.000000 . .
H16a H 0.0930(2) 0.58655(5) 0.16834(15) 0.0236(3) Uiso 1.000000 R .
H16b H 0.3042(2) 0.59489(5) 0.09035(15) 0.0236(3) Uiso 1.000000 R .
C2 C 0.5558(3) 0.69975(5) 0.48964(14) 0.0194(3) Uani 1.000000 . .
H2a H 0.5645(3) 0.67105(5) 0.56044(14) 0.0233(3) Uiso 1.000000 R .
H2b H 0.7216(3) 0.70369(5) 0.47714(14) 0.0233(3) Uiso 1.000000 R .
C13 C 0.7479(3) 0.53900(6) 0.35230(17) 0.0254(3) Uani 1.000000 . .
H13a H 0.9245(3) 0.53244(6) 0.36530(17) 0.0305(4) Uiso 1.000000 R .
H13b H 0.7076(3) 0.52506(6) 0.43946(17) 0.0305(4) Uiso 1.000000 R .
C15 C 0.3218(3) 0.52224(6) 0.18875(18) 0.0259(3) Uani 1.000000 . .
H15a H 0.2680(3) 0.50724(6) 0.27009(18) 0.0311(4) Uiso 1.000000 R .
H15b H 0.2262(3) 0.50528(6) 0.09624(18) 0.0311(4) Uiso 1.000000 R .
C14 C 0.5946(3) 0.51100(6) 0.21511(18) 0.0286(3) Uani 1.000000 . .
H14a H 0.6451(3) 0.52265(6) 0.12906(18) 0.0343(4) Uiso 1.000000 R .
H14b H 0.6239(3) 0.47303(6) 0.22676(18) 0.0343(4) Uiso 1.000000 R .
C1 C 0.4931(4) 0.750000 0.5575(2) 0.0207(4) Uani 1.000000 S T
H1a H 0.3150(4) 0.750000 0.5475(2) 0.0248(4) Uiso 1.000000 RS T
H1b H 0.5822(4) 0.750000 0.6638(2) 0.0248(4) Uiso 1.000000 RS T

loop_
_atom_site_aniso_label
_atom_site_aniso_U_11
_atom_site_aniso_U_22
_atom_site_aniso_U_33
_atom_site_aniso_U_12
_atom_site_aniso_U_13
_atom_site_aniso_U_23
P1 0.01735(17) 0.01381(17) 0.01524(17) 0.00190(11) 0.00730(12) 0.00161(11)
N2 0.0127(7) 0.0121(7) 0.0134(6) -0.000000 0.0034(5) 0.000000
C3 0.0159(5) 0.0147(6) 0.0142(5) 0.0016(4) 0.0053(4) 0.0022(4)
C4 0.0120(7) 0.0112(7) 0.0130(7) -0.000000 0.0036(6) 0.000000
C6 0.0172(6) 0.0136(6) 0.0187(6) -0.0007(4) 0.0067(5) 0.0002(4)
C5 0.0127(5) 0.0104(5) 0.0140(5) 0.0006(4) 0.0019(4) 0.0013(4)
C11 0.0198(6) 0.0131(6) 0.0174(6) 0.0020(5) 0.0066(5) 0.0021(4)
C8 0.0250(7) 0.0122(6) 0.0195(6) -0.0011(5) -0.0010(5) -0.0009(5)
C9 0.0184(6) 0.0187(6) 0.0250(6) -0.0067(5) 0.0024(5) 0.0007(5)
C12 0.0192(6) 0.0186(6) 0.0204(6) 0.0041(5) 0.0046(5) 0.0019(5)
C7 0.0247(6) 0.0162(6) 0.0193(6) 0.0022(5) 0.0066(5) -0.0019(5)
C10 0.0160(6) 0.0188(6) 0.0209(6) -0.0030(5) 0.0063(5) -0.0005(5)
C16 0.0188(6) 0.0158(6) 0.0242(6) 0.0002(5) 0.0058(5) -0.0008(5)
C2 0.0266(7) 0.0181(6) 0.0130(5) 0.0027(5) 0.0050(5) 0.0019(5)
C13 0.0253(7) 0.0207(7) 0.0298(7) 0.0094(5) 0.0073(6) 0.0042(5)
C15 0.0284(7) 0.0152(6) 0.0350(8) -0.0010(5) 0.0105(6) -0.0031(5)
C14 0.0316(8) 0.0180(7) 0.0370(8) 0.0067(6) 0.0113(6) -0.0038(6)
C1 0.0297(10) 0.0203(9) 0.0135(8) -0.000000 0.0088(7) 0.000000

loop_
_atom_type_symbol
_atom_type_scat_dispersion_real
_atom_type_scat_dispersion_imag
_atom_type_scat_source
_atom_type_scat_dispersion_source
H 0.00000 0.00000 'International Tables Volume C Table 6.1.1.4 (pp. 500-502)' 'Henke, Gullikson and Davis, At. Data and Nucl. Data Tables, 1993, 54, 2'
C 0.00347 0.00161 'International Tables Volume C Table 6.1.1.4 (pp. 500-502)' 'Henke, Gullikson and Davis, At. Data and Nucl. Data Tables, 1993, 54, 2'
N 0.00653 0.00323 'International Tables Volume C Table 6.1.1.4 (pp. 500-502)' 'Henke, Gullikson and Davis, At. Data and Nucl. Data Tables, 1993, 54, 2'
P 0.10434 0.09671 'International Tables Volume C Table 6.1.1.4 (pp. 500-502)' 'Henke, Gullikson and Davis, At. Data and Nucl. Data Tables, 1993, 54, 2'

loop_
_geom_angle_atom_site_label_1
_geom_angle_atom_site_label_2
_geom_angle_atom_site_label_3
_geom_angle
_geom_angle_site_symmetry_1
_geom_angle_site_symmetry_3
C11 P1 C3 97.88(6) . .
C2 P1 C3 103.01(6) . .
C2 P1 C11 98.19(6) . .
C3 N2 C3 112.79(13) 4_575 .
C4 N2 C3 113.53(8) . .
C4 N2 C3 113.53(8) . 4_575
N2 C3 P1 119.34(9) . .
C5 C4 N2 110.81(9) . .
C5 C4 N2 110.81(9) 4_575 .
C5 C4 C5 111.39(13) 4_575 .
C7 C6 C5 120.61(12) . .
C6 C5 C4 122.20(12) . .
C10 C5 C4 119.31(12) . .
C10 C5 C6 118.48(11) . .
C12 C11 P1 116.21(9) . .
C16 C11 P1 111.50(9) . .
C16 C11 C12 110.22(11) . .
C7 C8 C9 119.52(12) . .
C10 C9 C8 120.08(12) . .
C13 C12 C11 111.36(11) . .
C8 C7 C6 120.34(13) . .
C9 C10 C5 120.95(13) . .
C15 C16 C11 111.72(11) . .
C1 C2 P1 116.35(11) . .
C14 C13 C12 111.11(12) . .
C14 C15 C16 111.56(12) . .
C15 C14 C13 110.58(12) . .
C2 C1 C2 114.91(15) 4_575 .

loop_
_geom_bond_atom_site_label_1
_geom_bond_atom_site_label_2
_geom_bond_distance
_geom_bond_site_symmetry_2
P1 C3 1.8844(12) .
P1 C11 1.8708(13) .
P1 C2 1.8532(13) .
N2 C3 1.4656(14) .
N2 C3 1.4656(14) 4_575
N2 C4 1.475(2) .
C4 C5 1.5219(15) .
C4 C5 1.5219(15) 4_575
C6 C5 1.3945(17) .
C6 C7 1.3875(18) .
C5 C10 1.3911(17) .
C11 C12 1.5361(18) .
C11 C16 1.5366(18) .
C8 C9 1.381(2) .
C8 C7 1.391(2) .
C9 C10 1.3927(19) .
C12 C13 1.5286(19) .
C16 C15 1.5280(19) .
C2 C1 1.5312(16) .
C13 C14 1.522(2) .
C15 C14 1.526(2) .
